data_2219344
loop_
_publ_author_name
'Fu, Zhiyong'
'Bai, Shuqiong'

_publ_section_title
;
 <i>catena</i>-Poly[[aqua(ethyl
 anilinophosphonato-\k<i>O</i>)sodium(I)]-di-\m-aqua]
;
_journal_coeditor_code HB2768
_journal_issue 9
_journal_name_full 'Acta Crystallographica Section E'
_journal_page_first m1161
_journal_paper_doi 10.1107/S1600536808025233
_journal_volume 64
_journal_year 2008
_chemical_formula_iupac '[Na (C8 H11 N O3 P) (H2 O)3]'
_chemical_formula_moiety 'C8 H17 N Na O6 P'
_chemical_formula_sum 'C8 H17 N Na O6 P'
_chemical_formula_weight 277.19
_chemical_name_systematic
;
catena-Poly[[aqua(ethyl anilinophosphonato-\kO)sodium(I)]-di-\m-aqua]
;
_space_group_IT_number 14
_symmetry_cell_setting monoclinic
_symmetry_space_group_name_Hall '-P 2ybc'
_symmetry_space_group_name_H-M 'P 1 21/c 1'
_atom_sites_solution_hydrogens mixed
_atom_sites_solution_primary direct
_atom_sites_solution_secondary difmap
_audit_creation_method SHELXL-97
_cell_angle_alpha 90.00
_cell_angle_beta 100.37(3)
_cell_angle_gamma 90.00
_cell_formula_units_Z 4
_cell_length_a 17.332(4)
_cell_length_b 5.2591(11)
_cell_length_c 14.009(3)
_cell_measurement_reflns_used 3993
_cell_measurement_temperature 173(2)
_cell_measurement_theta_max 25.02
_cell_measurement_theta_min 4.05
_cell_volume 1256.1(5)
_computing_cell_refinement 'SAINT (Siemens, 1994)'
_computing_data_collection 'SMART (Siemens, 1996)'
_computing_data_reduction 'SAINT (Siemens, 1994)'
_computing_molecular_graphics 'SHELXTL (Sheldrick, 2008)'
_computing_publication_material 'SHELXTL (Sheldrick, 2008)'
_computing_structure_refinement 'SHELXL97 (Sheldrick, 2008)'
_computing_structure_solution 'SHELXS97 (Sheldrick, 2008)'
_diffrn_measured_fraction_theta_full 0.964
_diffrn_measured_fraction_theta_max 0.964
_diffrn_measurement_device_type 'Siemens SMART CCD'
_diffrn_measurement_method \w
_diffrn_radiation_monochromator graphite
_diffrn_radiation_source 'fine-focus sealed tube'
_diffrn_radiation_type MoK\a
_diffrn_radiation_wavelength 0.71073
_diffrn_reflns_av_R_equivalents 0.0238
_diffrn_reflns_av_sigmaI/netI 0.0340
_diffrn_reflns_limit_h_max 20
_diffrn_reflns_limit_h_min -20
_diffrn_reflns_limit_k_max 6
_diffrn_reflns_limit_k_min -6
_diffrn_reflns_limit_l_max 16
_diffrn_reflns_limit_l_min -16
_diffrn_reflns_number 3993
_diffrn_reflns_theta_full 25.02
_diffrn_reflns_theta_max 25.02
_diffrn_reflns_theta_min 4.05
_diffrn_standards_decay_% 0.2
_diffrn_standards_interval_time 20
_exptl_absorpt_coefficient_mu 0.269
_exptl_absorpt_correction_T_max 0.977
_exptl_absorpt_correction_T_min 0.961
_exptl_absorpt_correction_type multi-scan
_exptl_absorpt_process_details '(SADABS; Siemens, 1996)'
_exptl_crystal_colour colourless
_exptl_crystal_density_diffrn 1.466
_exptl_crystal_density_method 'not measured'
_exptl_crystal_description block
_exptl_crystal_F_000 584
_exptl_crystal_size_max 0.20
_exptl_crystal_size_mid 0.12
_exptl_crystal_size_min 0.10
_refine_diff_density_max 0.189
_refine_diff_density_min -0.246
_refine_ls_extinction_method none
_refine_ls_goodness_of_fit_ref 1.050
_refine_ls_hydrogen_treatment mixed
_refine_ls_matrix_type full
_refine_ls_number_parameters 178
_refine_ls_number_reflns 2145
_refine_ls_number_restraints 0
_refine_ls_restrained_S_all 1.050
_refine_ls_R_factor_all 0.0459
_refine_ls_R_factor_gt 0.0321
_refine_ls_shift/su_max 0.000
_refine_ls_shift/su_mean 0.000
_refine_ls_structure_factor_coef Fsqd
_refine_ls_weighting_details 'calc w=1/[\s^2^(Fo^2^)+(0.0341P)^2^+0.4043P] where P=(Fo^2^+2Fc^2^)/3'
_refine_ls_weighting_scheme calc
_refine_ls_wR_factor_gt 0.0700
_refine_ls_wR_factor_ref 0.0760
_reflns_number_gt 1716
_reflns_number_total 2145
_reflns_threshold_expression I>2\s(I)
_cod_data_source_file hb2768.cif
_cod_data_source_block I
_cod_depositor_comments
;
The following automatic conversions were performed:

'_atom_sites_solution_hydrogens' value 'difmap and geom' was changed
to 'mixed'.

Automatic conversion script
Id: cif_fix_values 6452 2018-10-05 10:23:21Z andrius 
;
_cod_original_sg_symbol_H-M 'P 21/c'
_cod_database_code 2219344
_cod_database_fobs_code 2219344

loop_
_symmetry_equiv_pos_as_xyz
'x, y, z'
'-x, y+1/2, -z+1/2'
'-x, -y, -z'
'x, -y-1/2, z-1/2'

loop_
_atom_site_type_symbol
_atom_site_label
_atom_site_fract_x
_atom_site_fract_y
_atom_site_fract_z
_atom_site_U_iso_or_equiv
_atom_site_adp_type
_atom_site_calc_flag
_atom_site_refinement_flags
_atom_site_occupancy
Na Na1 0.00796(4) -0.05352(15) 0.63208(5) 0.0255(2) Uani d . 1
P P1 0.19558(3) -0.34064(9) 0.67298(3) 0.01895(15) Uani d . 1
N N1 0.25953(9) -0.1072(3) 0.70535(11) 0.0226(4) Uani d . 1
H H1A 0.2462 0.0412 0.6824 0.027 Uiso calc R 1
O O1 0.13141(7) -0.2293(3) 0.59817(9) 0.0262(3) Uani d . 1
O O2 0.17345(7) -0.4754(3) 0.75752(9) 0.0258(3) Uani d . 1
O O3 0.24236(7) -0.5523(2) 0.62311(9) 0.0229(3) Uani d . 1
O O4 -0.10232(8) 0.2335(3) 0.60562(12) 0.0277(3) Uani d . 1
H H1 -0.1189(14) 0.225(5) 0.548(2) 0.043(7) Uiso d . 1
H H2 -0.1341(14) 0.175(5) 0.6360(18) 0.037(7) Uiso d . 1
C C1 0.33360(10) -0.1273(4) 0.76672(13) 0.0202(4) Uani d . 1
C C2 0.38995(11) 0.0585(4) 0.76176(14) 0.0264(4) Uani d . 1
H H2A 0.3788 0.1914 0.7176 0.032 Uiso calc R 1
C C3 0.46266(11) 0.0463(4) 0.82238(15) 0.0307(5) Uani d . 1
H H3A 0.5000 0.1712 0.8186 0.037 Uiso calc R 1
C C4 0.48004(11) -0.1499(4) 0.88834(14) 0.0280(5) Uani d . 1
H H4A 0.5286 -0.1570 0.9293 0.034 Uiso calc R 1
C C5 0.42426(12) -0.3354(4) 0.89252(14) 0.0303(5) Uani d . 1
H H5A 0.4357 -0.4687 0.9364 0.036 Uiso calc R 1
C C6 0.35148(11) -0.3260(4) 0.83237(14) 0.0269(5) Uani d . 1
H H6A 0.3146 -0.4526 0.8359 0.032 Uiso calc R 1
C C7 0.28512(11) -0.4788(4) 0.54770(14) 0.0260(5) Uani d . 1
H H7A 0.3373 -0.4213 0.5765 0.031 Uiso calc R 1
H H7B 0.2582 -0.3404 0.5098 0.031 Uiso calc R 1
C C8 0.29054(15) -0.7019(4) 0.48421(16) 0.0400(6) Uani d . 1
H H8A 0.3188 -0.6552 0.4339 0.060 Uiso calc R 1
H H8B 0.2387 -0.7570 0.4556 0.060 Uiso calc R 1
H H8C 0.3176 -0.8376 0.5221 0.060 Uiso calc R 1
O O5 0.06084(9) 0.2486(3) 0.52189(10) 0.0300(4) Uani d . 1
H H3 0.104(2) 0.183(6) 0.539(2) 0.075(11) Uiso d . 1
H H4 0.0714(17) 0.400(7) 0.532(2) 0.074(11) Uiso d . 1
O O6 -0.06148(9) -0.3372(3) 0.72157(10) 0.0260(3) Uani d . 1
H H5 -0.0739(13) -0.449(5) 0.6832(18) 0.041(8) Uiso d . 1
H H6 -0.0987(17) -0.250(6) 0.732(2) 0.056(9) Uiso d . 1

loop_
_atom_site_aniso_label
_atom_site_aniso_U_11
_atom_site_aniso_U_22
_atom_site_aniso_U_33
_atom_site_aniso_U_12
_atom_site_aniso_U_13
_atom_site_aniso_U_23
Na1 0.0261(4) 0.0264(4) 0.0236(4) -0.0001(3) 0.0032(3) -0.0005(3)
P1 0.0184(3) 0.0209(3) 0.0177(3) 0.0000(2) 0.00362(18) -0.0014(2)
N1 0.0232(8) 0.0174(9) 0.0252(8) 0.0021(7) -0.0008(6) 0.0025(7)
O1 0.0208(7) 0.0350(8) 0.0218(7) 0.0044(6) 0.0006(5) -0.0008(6)
O2 0.0258(7) 0.0310(8) 0.0222(7) -0.0046(6) 0.0083(5) -0.0009(6)
O3 0.0272(7) 0.0195(7) 0.0243(7) 0.0003(6) 0.0107(5) 0.0008(5)
O4 0.0291(8) 0.0325(9) 0.0218(8) -0.0017(7) 0.0055(7) 0.0019(6)
C1 0.0211(9) 0.0216(10) 0.0178(9) 0.0005(8) 0.0028(7) -0.0037(8)
C2 0.0295(11) 0.0220(10) 0.0276(10) 0.0001(9) 0.0049(8) 0.0046(8)
C3 0.0232(10) 0.0331(12) 0.0356(12) -0.0085(9) 0.0049(9) -0.0049(10)
C4 0.0225(10) 0.0328(12) 0.0265(10) -0.0003(9) -0.0013(8) -0.0026(9)
C5 0.0325(11) 0.0303(12) 0.0252(10) 0.0026(10) -0.0026(8) 0.0068(9)
C6 0.0270(10) 0.0236(11) 0.0285(10) -0.0039(9) 0.0007(8) 0.0043(9)
C7 0.0278(10) 0.0267(11) 0.0263(10) 0.0028(9) 0.0123(8) 0.0033(8)
C8 0.0581(15) 0.0351(14) 0.0317(12) -0.0030(11) 0.0213(10) -0.0043(10)
O5 0.0309(9) 0.0279(9) 0.0296(8) -0.0045(8) 0.0013(6) -0.0003(7)
O6 0.0291(8) 0.0238(8) 0.0250(8) 0.0021(7) 0.0044(6) -0.0015(7)

loop_
_atom_type_symbol
_atom_type_description
_atom_type_scat_dispersion_real
_atom_type_scat_dispersion_imag
_atom_type_scat_source
C C 0.0033 0.0016 'International Tables Vol C Tables 4.2.6.8 and 6.1.1.4'
H H 0.0000 0.0000 'International Tables Vol C Tables 4.2.6.8 and 6.1.1.4'
N N 0.0061 0.0033 'International Tables Vol C Tables 4.2.6.8 and 6.1.1.4'
O O 0.0106 0.0060 'International Tables Vol C Tables 4.2.6.8 and 6.1.1.4'
Na Na 0.0362 0.0249 'International Tables Vol C Tables 4.2.6.8 and 6.1.1.4'
P P 0.1023 0.0942 'International Tables Vol C Tables 4.2.6.8 and 6.1.1.4'

loop_
_geom_angle_atom_site_label_1
_geom_angle_atom_site_label_2
_geom_angle_atom_site_label_3
_geom_angle_site_symmetry_1
_geom_angle_site_symmetry_3
_geom_angle
O6 Na1 O6 2_556 . 90.09(4)
O6 Na1 O4 2_556 . 90.48(6)
O6 Na1 O4 . . 90.65(6)
O6 Na1 O1 2_556 . 97.38(6)
O6 Na1 O1 . . 113.74(6)
O4 Na1 O1 . . 154.22(6)
O6 Na1 O5 2_556 3_556 173.68(7)
O6 Na1 O5 . 3_556 89.39(6)
O4 Na1 O5 . 3_556 83.23(7)
O6 Na1 O5 2_556 . 95.66(6)
O6 Na1 O5 . . 171.35(6)
O4 Na1 O5 . . 82.86(7)
O1 Na1 O5 . . 71.99(6)
O5 Na1 O5 3_556 . 84.19(6)
O6 Na1 Na1 . 3_556 131.34(5)
O4 Na1 Na1 . 3_556 80.61(5)
O1 Na1 Na1 . 3_556 76.97(5)
O5 Na1 Na1 . 3_556 41.98(4)
O6 Na1 H3 2_556 . 90.9(7)
O6 Na1 H3 . . 168.7(8)
O4 Na1 H3 . . 100.6(8)
O1 Na1 H3 . . 54.9(8)
O5 Na1 H3 3_556 . 90.8(7)
O5 Na1 H3 . . 18.4(8)
Na1 Na1 H3 3_556 . 50.8(7)
O2 P1 O1 . . 118.43(8)
O2 P1 O3 . . 103.77(8)
O1 P1 O3 . . 109.53(7)
O2 P1 N1 . . 112.93(8)
O1 P1 N1 . . 106.02(8)
O3 P1 N1 . . 105.43(8)
C1 N1 P1 . . 126.77(13)
C1 N1 H1A . . 116.6
P1 N1 H1A . . 116.6
P1 O1 Na1 . . 124.98(7)
C7 O3 P1 . . 119.75(12)
Na1 O4 H1 . . 104.5(18)
Na1 O4 H2 . . 106.0(17)
H1 O4 H2 . . 110(2)
C6 C1 C2 . . 119.07(17)
C6 C1 N1 . . 121.88(17)
C2 C1 N1 . . 119.04(17)
C3 C2 C1 . . 120.32(19)
C3 C2 H2A . . 119.8
C1 C2 H2A . . 119.8
C4 C3 C2 . . 120.5(2)
C4 C3 H3A . . 119.7
C2 C3 H3A . . 119.7
C3 C4 C5 . . 119.05(17)
C3 C4 H4A . . 120.5
C5 C4 H4A . . 120.5
C4 C5 C6 . . 121.06(19)
C4 C5 H5A . . 119.5
C6 C5 H5A . . 119.5
C5 C6 C1 . . 119.95(19)
C5 C6 H6A . . 120.0
C1 C6 H6A . . 120.0
O3 C7 C8 . . 108.78(16)
O3 C7 H7A . . 109.9
C8 C7 H7A . . 109.9
O3 C7 H7B . . 109.9
C8 C7 H7B . . 109.9
H7A C7 H7B . . 108.3
C7 C8 H8A . . 109.5
C7 C8 H8B . . 109.5
H8A C8 H8B . . 109.5
C7 C8 H8C . . 109.5
H8A C8 H8C . . 109.5
H8B C8 H8C . . 109.5
Na1 O5 Na1 3_556 . 95.81(6)
Na1 O5 H3 3_556 . 111(2)
Na1 O5 H3 . . 88(2)
Na1 O5 H4 . . 127(2)
H3 O5 H4 . . 101(3)
Na1 O6 H5 . . 101.8(17)
Na1 O6 H6 . . 103(2)
H5 O6 H6 . . 114(3)

loop_
_geom_bond_atom_site_label_1
_geom_bond_atom_site_label_2
_geom_bond_site_symmetry_2
_geom_bond_distance
_geom_bond_publ_flag
Na1 O6 2_556 2.3818(16) y
Na1 O6 . 2.4061(16) y
Na1 O4 . 2.4113(16) y
Na1 O1 . 2.4543(15) y
Na1 O5 3_556 2.4902(17) y
Na1 O5 . 2.5014(18) y
Na1 Na1 3_556 3.7040(16) ?
Na1 H3 . 2.61(3) ?
P1 O2 . 1.4885(14) ?
P1 O1 . 1.5030(14) ?
P1 O3 . 1.6089(14) ?
P1 N1 . 1.6612(16) ?
N1 C1 . 1.415(2) ?
N1 H1A . 0.8600 ?
O3 C7 . 1.448(2) ?
O4 H1 . 0.81(3) ?
O4 H2 . 0.81(3) ?
C1 C6 . 1.390(3) ?
C1 C2 . 1.392(3) ?
C2 C3 . 1.388(3) ?
C2 H2A . 0.9300 ?
C3 C4 . 1.382(3) ?
C3 H3A . 0.9300 ?
C4 C5 . 1.382(3) ?
C4 H4A . 0.9300 ?
C5 C6 . 1.386(3) ?
C5 H5A . 0.9300 ?
C6 H6A . 0.9300 ?
C7 C8 . 1.485(3) ?
C7 H7A . 0.9700 ?
C7 H7B . 0.9700 ?
C8 H8A . 0.9600 ?
C8 H8B . 0.9600 ?
C8 H8C . 0.9600 ?
O5 H3 . 0.82(3) ?
O5 H4 . 0.83(3) ?
O6 H5 . 0.80(3) ?
O6 H6 . 0.83(3) ?

loop_
_geom_hbond_atom_site_label_D
_geom_hbond_atom_site_label_H
_geom_hbond_atom_site_label_A
_geom_hbond_site_symmetry_A
_geom_hbond_distance_DH
_geom_hbond_distance_HA
_geom_hbond_distance_DA
_geom_hbond_angle_DHA
N1 H1A O3 1_565 0.86 2.29 3.132(2) 166
O4 H1 O1 3_556 0.81(3) 2.02(3) 2.808(2) 165(2)
O4 H2 O2 2_556 0.82(2) 1.92(3) 2.693(2) 159(2)
O5 H4 O1 1_565 0.82(4) 2.32(3) 3.116(2) 162(3)
O6 H5 O4 1_545 0.80(3) 2.01(3) 2.797(2) 171(3)
O6 H6 O2 2_556 0.83(3) 1.96(3) 2.771(2) 166(3)
